data_7153783
loop_
_publ_author_name
'Veillard, Romain'
'Bernoud, Elise'
'Abdellah, Ibrahim'
'Lohier, Jean-Fran\,cois'
'Alayrac, Carole'
'Gaumont, Annie-Claude'

_publ_section_title
;
 Silyl alkynylphosphine-boranes: key precursors of triazolylphosphines via
 tandem desilylation-Click chemistry.
;
_journal_issue 22
_journal_name_full 'Organic &amp; biomolecular chemistry'
_journal_page_first 3635
_journal_page_last 3640
_journal_paper_doi 10.1039/c4ob00397g
_journal_volume 12
_journal_year 2014
_chemical_formula_moiety 'C12 H18 B Br N3 P'
_chemical_formula_sum 'C12 H18 B Br N3 P'
_chemical_formula_weight 325.98
_chemical_melting_point 321
_chemical_name_systematic
; 
 1-(4-Bromophenyl)-4-(diethylphosphino-borane)-1H-1,2,3-triazole 
;
_space_group_IT_number 2
_symmetry_cell_setting triclinic
_symmetry_space_group_name_Hall '-P 1'
_symmetry_space_group_name_H-M 'P -1'
_atom_sites_solution_hydrogens geom
_atom_sites_solution_primary direct
_atom_sites_solution_secondary difmap
_audit_creation_method SHELXL-97
_cell_angle_alpha 105.331(2)
_cell_angle_beta 104.973(2)
_cell_angle_gamma 107.292(2)
_cell_formula_units_Z 2
_cell_length_a 7.6993(2)
_cell_length_b 10.2355(3)
_cell_length_c 11.5727(5)
_cell_measurement_reflns_used 3525
_cell_measurement_temperature 291(2)
_cell_measurement_theta_max 25.76
_cell_measurement_theta_min 2.90
_cell_volume 781.55(5)
_computing_cell_refinement 'Bruker SAINT'
_computing_data_collection 'Bruker APEX2'
_computing_data_reduction 'Bruker SAINT'
_computing_molecular_graphics 'Bruker SHELXTL'
_computing_publication_material 'Bruker SHELXTL'
_computing_structure_refinement 'SHELXL-97 (Sheldrick, 2008)'
_computing_structure_solution 'SHELXS-97 (Sheldrick, 2008)'
_diffrn_ambient_temperature 291(2)
_diffrn_measured_fraction_theta_full 0.998
_diffrn_measured_fraction_theta_max 0.998
_diffrn_measurement_device_type 'Bruker APEX-II CCD'
_diffrn_measurement_method '\f and \w scans'
_diffrn_radiation_monochromator graphite
_diffrn_radiation_source 'fine-focus sealed tube'
_diffrn_radiation_type MoK\a
_diffrn_radiation_wavelength 0.71073
_diffrn_reflns_av_R_equivalents 0.0280
_diffrn_reflns_av_sigmaI/netI 0.0298
_diffrn_reflns_limit_h_max 9
_diffrn_reflns_limit_h_min -9
_diffrn_reflns_limit_k_max 12
_diffrn_reflns_limit_k_min -12
_diffrn_reflns_limit_l_max 9
_diffrn_reflns_limit_l_min -14
_diffrn_reflns_number 9184
_diffrn_reflns_theta_full 26.73
_diffrn_reflns_theta_max 26.73
_diffrn_reflns_theta_min 2.90
_exptl_absorpt_coefficient_mu 2.719
_exptl_absorpt_correction_type none
_exptl_crystal_colour colorless
_exptl_crystal_density_diffrn 1.385
_exptl_crystal_density_method 'not measured'
_exptl_crystal_description block
_exptl_crystal_F_000 332
_exptl_crystal_size_max 0.26
_exptl_crystal_size_mid 0.24
_exptl_crystal_size_min 0.22
_refine_diff_density_max 0.551
_refine_diff_density_min -0.688
_refine_diff_density_rms 0.053
_refine_ls_extinction_method none
_refine_ls_goodness_of_fit_ref 1.008
_refine_ls_hydrogen_treatment constr
_refine_ls_matrix_type full
_refine_ls_number_parameters 166
_refine_ls_number_reflns 3307
_refine_ls_number_restraints 0
_refine_ls_restrained_S_all 1.008
_refine_ls_R_factor_all 0.0616
_refine_ls_R_factor_gt 0.0429
_refine_ls_shift/su_max 0.002
_refine_ls_shift/su_mean 0.000
_refine_ls_structure_factor_coef Fsqd
_refine_ls_weighting_details 'calc w=1/[\s^2^(Fo^2^)+(0.0574P)^2^+0.4072P] where P=(Fo^2^+2Fc^2^)/3'
_refine_ls_weighting_scheme calc
_refine_ls_wR_factor_gt 0.1126
_refine_ls_wR_factor_ref 0.1234
_reflns_number_gt 2422
_reflns_number_total 3307
_reflns_threshold_expression >2sigma(I)
_cod_data_source_file c4ob00397g2.cif
_cod_data_source_block 2d
_cod_depositor_comments
;
The following automatic conversions were performed:

'_symmetry_cell_setting' value 'Triclinic' changed to 'triclinic'
according to
/usr/data/users/saulius/crontab/automatic-downloads/rss-feeds/RSC/lib/dictionaries/cif_core.dic
dictionary named 'cif_core.dic' version 2.4.2 from 2011-04-26.

Automatic conversion script
Id: cif_fix_values 2281 2013-09-26 08:29:07Z andrius 

 Adding full bibliography for 7153779--7153787.cif.
;
_cod_original_sg_symbol_Hall '-P 1   '
_cod_original_sg_symbol_H-M 'P-1   '
_cod_database_code 7153783

loop_
_symmetry_equiv_pos_as_xyz
'x, y, z'
'-x, -y, -z'

loop_
_atom_site_label
_atom_site_type_symbol
_atom_site_fract_x
_atom_site_fract_y
_atom_site_fract_z
_atom_site_U_iso_or_equiv
_atom_site_adp_type
_atom_site_occupancy
_atom_site_symmetry_multiplicity
_atom_site_calc_flag
_atom_site_refinement_flags
Br1 Br 1.58582(6) 0.86761(4) 1.14738(5) 0.1038(2) Uani 1 1 d .
P1 P 0.67447(12) -0.16345(8) 0.65449(8) 0.0611(2) Uani 1 1 d .
N3 N 0.7253(4) 0.1073(3) 0.6315(3) 0.0720(7) Uani 1 1 d .
C6 C 1.3826(5) 0.6812(3) 1.0435(3) 0.0668(8) Uani 1 1 d .
C7 C 1.2581(6) 0.6624(4) 0.9260(4) 0.0797(10) Uani 1 1 d .
H7 H 1.2700 0.7417 0.8994 0.096 Uiso 1 1 calc R
C8 C 1.1156(5) 0.5254(4) 0.8481(3) 0.0739(9) Uani 1 1 d .
H8 H 1.0301 0.5117 0.7685 0.089 Uiso 1 1 calc R
C3 C 1.0998(4) 0.4085(3) 0.8881(3) 0.0518(6) Uani 1 1 d .
N1 N 0.9569(3) 0.2659(2) 0.8051(2) 0.0511(5) Uani 1 1 d .
C1 C 0.9287(4) 0.1339(3) 0.8159(3) 0.0559(6) Uani 1 1 d .
H1 H 0.9962 0.1157 0.8850 0.067 Uiso 1 1 calc R
C2 C 0.7826(4) 0.0334(3) 0.7061(3) 0.0557(6) Uani 1 1 d .
C9 C 0.4221(5) -0.2060(4) 0.6408(4) 0.0732(9) Uani 1 1 d .
H9A H 0.4195 -0.1623 0.7254 0.088 Uiso 1 1 calc R
H9B H 0.3652 -0.1611 0.5857 0.088 Uiso 1 1 calc R
C10 C 0.2970(7) -0.3696(4) 0.5871(5) 0.1003(13) Uani 1 1 d .
H10A H 0.2852 -0.4118 0.4994 0.150 Uiso 1 1 calc R
H10B H 0.1696 -0.3843 0.5905 0.150 Uiso 1 1 calc R
H10C H 0.3571 -0.4164 0.6374 0.150 Uiso 1 1 calc R
N2 N 0.8296(4) 0.2470(3) 0.6906(3) 0.0687(7) Uani 1 1 d .
C4 C 1.2212(5) 0.4297(4) 1.0071(3) 0.0669(8) Uani 1 1 d .
H4 H 1.2071 0.3513 1.0351 0.080 Uiso 1 1 calc R
C5 C 1.3636(5) 0.5664(4) 1.0851(3) 0.0747(9) Uani 1 1 d .
H5 H 1.4467 0.5808 1.1658 0.090 Uiso 1 1 calc R
C11 C 0.6609(6) -0.2309(4) 0.4898(3) 0.0782(9) Uani 1 1 d .
H11A H 0.5762 -0.3348 0.4500 0.094 Uiso 1 1 calc R
H11B H 0.6010 -0.1799 0.4432 0.094 Uiso 1 1 calc R
C12 C 0.8542(7) -0.2121(6) 0.4760(6) 0.1173(16) Uani 1 1 d .
H12A H 0.9383 -0.1094 0.5132 0.176 Uiso 1 1 calc R
H12B H 0.8349 -0.2500 0.3864 0.176 Uiso 1 1 calc R
H12C H 0.9131 -0.2648 0.5195 0.176 Uiso 1 1 calc R
B1 B 0.8183(10) -0.2300(6) 0.7694(6) 0.123(2) Uani 1 1 d .
H1A H 0.9539 -0.1899 0.7806 0.184 Uiso 1 1 calc R
H1B H 0.7691 -0.3356 0.7343 0.184 Uiso 1 1 calc R
H1C H 0.8046 -0.1980 0.8511 0.184 Uiso 1 1 calc R

loop_
_atom_site_aniso_label
_atom_site_aniso_U_11
_atom_site_aniso_U_22
_atom_site_aniso_U_33
_atom_site_aniso_U_23
_atom_site_aniso_U_13
_atom_site_aniso_U_12
Br1 0.0833(3) 0.0610(3) 0.1252(4) -0.0040(2) 0.0274(3) 0.01583(19)
P1 0.0690(5) 0.0504(4) 0.0637(5) 0.0266(3) 0.0184(4) 0.0235(4)
N3 0.0728(17) 0.0564(15) 0.0717(17) 0.0305(13) 0.0051(13) 0.0175(13)
C6 0.0578(17) 0.0550(17) 0.078(2) 0.0087(14) 0.0280(16) 0.0200(14)
C7 0.085(2) 0.0582(19) 0.094(3) 0.0348(18) 0.034(2) 0.0188(17)
C8 0.077(2) 0.0621(19) 0.074(2) 0.0340(16) 0.0170(17) 0.0166(16)
C3 0.0506(14) 0.0525(14) 0.0587(16) 0.0230(12) 0.0254(13) 0.0220(12)
N1 0.0510(12) 0.0529(12) 0.0551(13) 0.0263(10) 0.0197(10) 0.0219(10)
C1 0.0556(16) 0.0575(16) 0.0595(16) 0.0306(13) 0.0166(13) 0.0248(13)
C2 0.0539(15) 0.0530(15) 0.0637(17) 0.0291(13) 0.0192(13) 0.0212(12)
C9 0.081(2) 0.0570(18) 0.080(2) 0.0247(16) 0.0346(18) 0.0198(16)
C10 0.096(3) 0.062(2) 0.121(3) 0.024(2) 0.043(3) 0.009(2)
N2 0.0714(16) 0.0600(15) 0.0659(16) 0.0326(13) 0.0072(13) 0.0213(13)
C4 0.076(2) 0.0600(18) 0.0631(19) 0.0252(15) 0.0178(16) 0.0282(16)
C5 0.079(2) 0.068(2) 0.0613(19) 0.0127(15) 0.0119(16) 0.0299(17)
C11 0.089(2) 0.072(2) 0.081(2) 0.0255(18) 0.0371(19) 0.0384(19)
C12 0.117(4) 0.109(4) 0.153(4) 0.046(3) 0.083(4) 0.053(3)
B1 0.156(5) 0.079(3) 0.103(4) 0.049(3) -0.012(3) 0.045(3)

loop_
_atom_type_symbol
_atom_type_description
_atom_type_scat_dispersion_real
_atom_type_scat_dispersion_imag
_atom_type_scat_source
C C 0.0033 0.0016 'International Tables Vol C Tables 4.2.6.8 and 6.1.1.4'
H H 0.0000 0.0000 'International Tables Vol C Tables 4.2.6.8 and 6.1.1.4'
N N 0.0061 0.0033 'International Tables Vol C Tables 4.2.6.8 and 6.1.1.4'
B B 0.0013 0.0007 'International Tables Vol C Tables 4.2.6.8 and 6.1.1.4'
P P 0.1023 0.0942 'International Tables Vol C Tables 4.2.6.8 and 6.1.1.4'
Br Br -0.2901 2.4595 'International Tables Vol C Tables 4.2.6.8 and 6.1.1.4'

loop_
_geom_angle_atom_site_label_1
_geom_angle_atom_site_label_2
_geom_angle_atom_site_label_3
_geom_angle
C2 P1 C9 104.82(14)
C2 P1 C11 104.84(16)
C9 P1 C11 104.40(17)
C2 P1 B1 110.7(2)
C9 P1 B1 115.3(3)
C11 P1 B1 115.7(3)
N2 N3 C2 109.5(2)
C5 C6 C7 120.9(3)
C5 C6 Br1 119.7(3)
C7 C6 Br1 119.4(3)
C6 C7 C8 119.4(3)
C6 C7 H7 120.3
C8 C7 H7 120.3
C7 C8 C3 119.9(3)
C7 C8 H8 120.1
C3 C8 H8 120.1
C4 C3 C8 120.1(3)
C4 C3 N1 120.3(2)
C8 C3 N1 119.6(3)
N2 N1 C1 109.4(2)
N2 N1 C3 120.1(2)
C1 N1 C3 130.3(2)
N1 C1 C2 106.0(2)
N1 C1 H1 127.0
C2 C1 H1 127.0
C1 C2 N3 107.6(2)
C1 C2 P1 129.9(2)
N3 C2 P1 122.5(2)
C10 C9 P1 113.9(3)
C10 C9 H9A 108.8
P1 C9 H9A 108.8
C10 C9 H9B 108.8
P1 C9 H9B 108.8
H9A C9 H9B 107.7
C9 C10 H10A 109.5
C9 C10 H10B 109.5
H10A C10 H10B 109.5
C9 C10 H10C 109.5
H10A C10 H10C 109.5
H10B C10 H10C 109.5
N3 N2 N1 107.4(2)
C3 C4 C5 120.1(3)
C3 C4 H4 119.9
C5 C4 H4 119.9
C6 C5 C4 119.6(3)
C6 C5 H5 120.2
C4 C5 H5 120.2
C12 C11 P1 114.5(3)
C12 C11 H11A 108.6
P1 C11 H11A 108.6
C12 C11 H11B 108.6
P1 C11 H11B 108.6
H11A C11 H11B 107.6
C11 C12 H12A 109.5
C11 C12 H12B 109.5
H12A C12 H12B 109.5
C11 C12 H12C 109.5
H12A C12 H12C 109.5
H12B C12 H12C 109.5
P1 B1 H1A 109.5
P1 B1 H1B 109.5
H1A B1 H1B 109.5
P1 B1 H1C 109.5
H1A B1 H1C 109.5
H1B B1 H1C 109.5

loop_
_geom_bond_atom_site_label_1
_geom_bond_atom_site_label_2
_geom_bond_distance
Br1 C6 1.891(3)
P1 C2 1.794(3)
P1 C9 1.815(4)
P1 C11 1.810(4)
P1 B1 1.904(4)
N3 N2 1.293(4)
N3 C2 1.363(4)
C6 C5 1.366(5)
C6 C7 1.372(5)
C7 C8 1.374(5)
C7 H7 0.9300
C8 C3 1.377(4)
C8 H8 0.9300
C3 C4 1.368(4)
C3 N1 1.422(4)
N1 N2 1.354(3)
N1 C1 1.349(3)
C1 C2 1.349(4)
C1 H1 0.9300
C9 C10 1.516(5)
C9 H9A 0.9700
C9 H9B 0.9700
C10 H10A 0.9600
C10 H10B 0.9600
C10 H10C 0.9600
C4 C5 1.373(5)
C4 H4 0.9300
C5 H5 0.9300
C11 C12 1.499(6)
C11 H11A 0.9700
C11 H11B 0.9700
C12 H12A 0.9600
C12 H12B 0.9600
C12 H12C 0.9600
B1 H1A 0.9600
B1 H1B 0.9600
B1 H1C 0.9600
